data_1533493
loop_
_publ_author_name
'Grupe, S.'
'Wickleder, M.S.'

_publ_section_title
;
 Der (U Cl3)-Typ mit komplexen Anionen und seine Additions - Substitutions
 - Variante: Synthese und Kristallstruktur von Nd (Cl O4)3 und Na0.75
 Nd0.75 (Re O4)3
;
_journal_name_full 'Zeitschrift fuer Anorganische und Allgemeine Chemie'
_journal_page_first 955
_journal_page_last 958
_journal_volume 629
_journal_year 2003
_chemical_formula_sum 'Cl3 Nd O12'
_chemical_name_systematic 'Nd (Cl O4)3'
_space_group_IT_number 176
_symmetry_space_group_name_Hall '-P 6c'
_symmetry_space_group_name_H-M 'P 63/m'
_cell_angle_alpha 90
_cell_angle_beta 90
_cell_angle_gamma 120
_cell_formula_units_Z 2
_cell_length_a 9.341
_cell_length_b 9.341
_cell_length_c 5.835
_cell_volume 440.918
_citation_journal_id_ASTM ZAACAB
_cod_data_source_file Grupe_ZAACAB_2003_1104.cif
_cod_data_source_block Cl3Nd1O12
_cod_original_cell_volume 440.9184
_cod_original_formula_sum 'Cl3 Nd1 O12'
_cod_database_code 1533493

loop_
_symmetry_equiv_pos_as_xyz
x,y,z
x-y,x,z+1/2
-y,x-y,z
-x,-y,z+1/2
-x+y,-x,z
y,-x+y,z+1/2
-x,-y,-z
-x+y,-x,-z-1/2
y,-x+y,-z
x,y,-z-1/2
x-y,x,-z
-y,x-y,-z-1/2

loop_
_atom_site_label
_atom_site_type_symbol
_atom_site_fract_x
_atom_site_fract_y
_atom_site_fract_z
_atom_site_occupancy
_atom_site_U_iso_or_equiv
Nd1 Nd+3 0.3333 0.6667 0.25 1 0.0
O2 O-2 0.4549 0.2564 0.4495 1 0.0
Cl1 Cl+7 0.385 0.2912 0.25 1 0.0
O1 O-2 0.4397 0.4668 0.25 1 0.0
O3 O-2 0.2129 0.1932 0.25 1 0.0
